data_7157403
loop_
_publ_author_name
'Kato, Shin-Ichiro'
'Kijima, Tomokazu'
'Shiota, Yoshihito'
'Abe, Tsukasa'
'Kuwako, Satoshi'
'Miyauchi, Hidenori'
'Yoshikawa, Naoki'
'Yamamoto, Koji'
'Yoshizawa, Kazunari'
'Yoshihara, Toshitada'
'Tobita, Seiji'
'Nakamura, Yosuke'

_publ_section_title
;
 Chemical transformations of push-pull fluorenones: push-pull
 dibenzodicyanofulvenes as well as fluorenone- and
 dibenzodicyanofulvene-tetracyanobutadiene conjugates.
;
_journal_issue 22
_journal_name_full 'Organic &amp; biomolecular chemistry'
_journal_page_first 4198
_journal_page_last 4209
_journal_paper_doi 10.1039/c9ob02706h
_journal_volume 18
_journal_year 2020
_chemical_formula_moiety 'C53 H43 N7'
_chemical_formula_sum 'C53 H43 N7'
_chemical_formula_weight 777.97
_space_group_crystal_system triclinic
_space_group_IT_number 2
_space_group_name_Hall '-P 1'
_space_group_name_H-M_alt 'P -1'
_atom_sites_solution_hydrogens geom
_atom_sites_solution_primary direct
_atom_sites_solution_secondary difmap
_audit_update_record
;
2019-06-03 deposited with the CCDC.	2020-03-11 downloaded from the CCDC.
;
_cell_angle_alpha 91.4728(7)
_cell_angle_beta 111.807(8)
_cell_angle_gamma 109.604(14)
_cell_formula_units_Z 2
_cell_length_a 12.037(5)
_cell_length_b 13.922(5)
_cell_length_c 16.102(5)
_cell_measurement_reflns_used 2363
_cell_measurement_temperature 123
_cell_measurement_theta_max 68.20
_cell_measurement_theta_min 25.40
_cell_volume 2324.9(15)
_computing_cell_refinement 'CrystalClear-SM Expert 2.1 b29'
_computing_data_collection 'CrystalClear-SM Expert 2.1 b29 (Rigaku, 2013)'
_computing_data_reduction 'CrystalClear-SM Expert 2.1 b29'
_computing_molecular_graphics 'CrystalStructure 4.1'
_computing_publication_material 'CrystalStructure 4.1 (Rigaku, 2014)'
_computing_structure_refinement 'SHELXL2013 (Sheldrick, 2008)'
_computing_structure_solution 'SIR2011 (Burla, et al., 2012)'
_diffrn_ambient_temperature 123
_diffrn_detector_area_resol_mean 5.814
_diffrn_measured_fraction_theta_full 0.974
_diffrn_measured_fraction_theta_max 0.970
_diffrn_measurement_device_type 'Rigaku XtaLAB P200'
_diffrn_measurement_method \w
_diffrn_radiation_type 'Cu K\a'
_diffrn_radiation_wavelength 1.54187
_diffrn_reflns_av_R_equivalents 0.0388
_diffrn_reflns_Laue_measured_fraction_full 0.974
_diffrn_reflns_Laue_measured_fraction_max 0.970
_diffrn_reflns_limit_h_max 12
_diffrn_reflns_limit_h_min -14
_diffrn_reflns_limit_k_max 16
_diffrn_reflns_limit_k_min -16
_diffrn_reflns_limit_l_max 19
_diffrn_reflns_limit_l_min -16
_diffrn_reflns_number 30788
_diffrn_reflns_point_group_measured_fraction_full 0.974
_diffrn_reflns_point_group_measured_fraction_max 0.970
_diffrn_reflns_theta_full 67.687
_diffrn_reflns_theta_max 68.543
_diffrn_reflns_theta_min 6.130
_diffrn_standards_number 0
_exptl_absorpt_coefficient_mu 0.517
_exptl_absorpt_correction_T_max 0.995
_exptl_absorpt_correction_T_min 0.878
_exptl_absorpt_correction_type multi-scan
_exptl_absorpt_process_details 'REQAB (Rigaku, 1998)'
_exptl_crystal_colour green
_exptl_crystal_density_diffrn 1.111
_exptl_crystal_density_method 'not measured'
_exptl_crystal_description platelet
_exptl_crystal_F_000 820.00
_exptl_crystal_size_max 0.120
_exptl_crystal_size_mid 0.080
_exptl_crystal_size_min 0.010
_refine_diff_density_max 0.21
_refine_diff_density_min -0.16
_refine_ls_extinction_method none
_refine_ls_goodness_of_fit_ref 1.054
_refine_ls_hydrogen_treatment constr
_refine_ls_number_parameters 550
_refine_ls_number_reflns 8320
_refine_ls_number_restraints 0
_refine_ls_R_factor_all 0.0507
_refine_ls_R_factor_gt 0.0413
_refine_ls_shift/su_max 0.001
_refine_ls_structure_factor_coef Fsqd
_refine_ls_weighting_details 'w = 1/[\s^2^(Fo^2^)+(0.0745P)^2^+0.1852P] where P=(Fo^2^+2Fc^2^)/3'
_refine_ls_weighting_scheme calc
_refine_ls_wR_factor_gt 0.1143
_refine_ls_wR_factor_ref 0.1193
_reflns_number_gt 6747
_reflns_number_total 8320
_reflns_threshold_expression F^2^>2.0\s(F^2^)
_cod_data_source_file c9ob02706h2.cif
_cod_data_source_block dcv_tcbd_2_
_cod_depositor_comments 'Adding full bibliography for 7157394--7157405.cif.'
_cod_database_code 7157403
_shelxl_res_file
;

    shelxl.res created by SHELXL-2014/7

TITL dcv_tcbd_2_
CELL  1.54187 12.03700 13.92200 16.10200 91.47280 111.80700 109.60400
ZERR  2 0.00500 0.00500 0.00500 0.00070 0.00800 0.01400
LATT 1
SFAC C H N
UNIT 106 86 14
L.S. 5
FMAP 2
PLAN -25
WPDB -2
HTAB
BOND $H
CONF
LIST 4
TEMP -150.0
ACTA
SIZE 0.120 0.080 0.010
ABIN
WGHT    0.074500    0.185200
FVAR       1.49719
N16   3    1.640301    0.258173    1.276779    11.00000    0.02892    0.04867 =
         0.05668    0.02427    0.01801    0.01661
N18   3    1.344647   -0.000932    1.274846    11.00000    0.04035    0.03734 =
         0.09693    0.02590    0.03427    0.02006
N23   3    0.810218   -0.080733    0.973978    11.00000    0.04468    0.03629 =
         0.05487    0.00324    0.02256    0.01802
N25   3    0.460139   -0.030832    0.882034    11.00000    0.02825    0.03184 =
         0.04213    0.00610    0.01399    0.00592
N29   3    0.978641    0.297476    1.290454    11.00000    0.04549    0.04936 =
         0.03920   -0.00093    0.00635    0.02409
N31   3    0.758025    0.461356    1.158290    11.00000    0.03469    0.02849 =
         0.05726    0.00206    0.01254    0.01119
N38   3    0.277384    0.255119    0.801455    11.00000    0.02836    0.03835 =
         0.04295    0.00875    0.00912    0.01599
C1    1    1.355770    0.332979    1.172633    11.00000    0.02443    0.02438 =
         0.03543    0.00560    0.01390    0.00891
C2    1    1.475547    0.406132    1.185288    11.00000    0.02344    0.02671 =
         0.04431    0.00685    0.01218    0.00810
AFIX  43
H2    2    1.552539    0.404802    1.230688    11.00000   -1.20000
AFIX   0
C3    1    1.479660    0.480951    1.129995    11.00000    0.02483    0.02496 =
         0.05361    0.00983    0.01910    0.00608
AFIX  43
H3    2    1.560482    0.532029    1.138520    11.00000   -1.20000
AFIX   0
C4    1    1.368474    0.482564    1.062802    11.00000    0.03220    0.02544 =
         0.04566    0.01232    0.02071    0.01057
AFIX  43
H4    2    1.374014    0.533717    1.025009    11.00000   -1.20000
AFIX   0
C5    1    1.248013    0.409834    1.049812    11.00000    0.02622    0.02536 =
         0.03800    0.00933    0.01571    0.01132
AFIX  43
H5    2    1.171685    0.410435    1.003061    11.00000   -1.20000
AFIX   0
C6    1    1.242053    0.336666    1.106570    11.00000    0.02365    0.02259 =
         0.03417    0.00468    0.01393    0.00793
C7    1    1.131448    0.257323    1.115578    11.00000    0.02419    0.02195 =
         0.03144    0.00504    0.01335    0.00865
C8    1    1.000522    0.232462    1.067064    11.00000    0.02449    0.02150 =
         0.03129    0.00459    0.01300    0.00967
C9    1    0.916244    0.159285    1.096977    11.00000    0.02282    0.02219 =
         0.03265    0.00567    0.01318    0.00895
C10   1    0.959540    0.111002    1.170714    11.00000    0.02606    0.02360 =
         0.03299    0.00627    0.01447    0.00902
C11   1    1.093266    0.133183    1.216717    11.00000    0.02596    0.02332 =
         0.03189    0.00584    0.01294    0.01010
C12   1    1.177596    0.204962    1.186515    11.00000    0.02449    0.02190 =
         0.03182    0.00486    0.01134    0.00892
C13   1    1.319487    0.240208    1.214545    11.00000    0.02395    0.02438 =
         0.02981    0.00458    0.00973    0.00720
C14   1    1.399585    0.188756    1.251352    11.00000    0.02373    0.02884 =
         0.03421    0.00882    0.01086    0.00894
C15   1    1.533260    0.229621    1.265104    11.00000    0.02914    0.03267 =
         0.03693    0.01374    0.01174    0.01404
C17   1    1.362174    0.083862    1.266936    11.00000    0.02430    0.03473 =
         0.04959    0.01358    0.01377    0.01327
C19   1    0.863485    0.042620    1.204370    11.00000    0.02711    0.03369 =
         0.04062    0.01561    0.01709    0.01039
AFIX 137
H19A  2    0.837548   -0.029923    1.178586    11.00000   -1.20000
H19B  2    0.787481    0.061689    1.185544    11.00000   -1.20000
H19C  2    0.903223    0.051813    1.270776    11.00000   -1.20000
AFIX   0
C20   1    0.775752    0.138635    1.046759    11.00000    0.02410    0.02543 =
         0.03071    0.01053    0.01456    0.00820
C21   1    0.702601    0.047787    0.987589    11.00000    0.02543    0.02562 =
         0.03336    0.00873    0.01513    0.00875
C22   1    0.763516   -0.023134    0.979514    11.00000    0.02824    0.02580 =
         0.03748    0.00402    0.01499    0.00630
C24   1    0.566538    0.009286    0.930564    11.00000    0.02809    0.02466 =
         0.03453    0.00673    0.01615    0.00819
C26   1    0.726439    0.218630    1.061400    11.00000    0.02276    0.02325 =
         0.03411    0.00934    0.01603    0.00606
C27   1    0.792224    0.290347    1.140814    11.00000    0.02348    0.02568 =
         0.03597    0.00797    0.01436    0.00892
C28   1    0.895973    0.289035    1.222079    11.00000    0.03128    0.02862 =
         0.03756    0.00278    0.01410    0.01088
C30   1    0.766089    0.382624    1.148633    11.00000    0.02321    0.02895 =
         0.03719    0.00372    0.01102    0.00598
C32   1    0.610030    0.225001    0.992388    11.00000    0.02204    0.01977 =
         0.03634    0.00684    0.01287    0.00567
C33   1    0.586300    0.217463    0.899811    11.00000    0.02521    0.02580 =
         0.03689    0.00683    0.01501    0.00841
AFIX  43
H33   2    0.646317    0.205209    0.880074    11.00000   -1.20000
AFIX   0
C34   1    0.477825    0.227468    0.837049    11.00000    0.02884    0.02933 =
         0.03326    0.00760    0.01306    0.00955
AFIX  43
H34   2    0.464778    0.222434    0.774925    11.00000   -1.20000
AFIX   0
C35   1    0.385375    0.245094    0.863159    11.00000    0.02385    0.02099 =
         0.04015    0.00575    0.00926    0.00583
C36   1    0.408535    0.251120    0.956079    11.00000    0.02276    0.02418 =
         0.04253    0.00691    0.01570    0.00819
AFIX  43
H36   2    0.347969    0.261872    0.976064    11.00000   -1.20000
AFIX   0
C37   1    0.517737    0.241607    1.018000    11.00000    0.02503    0.02315 =
         0.03572    0.00670    0.01450    0.00703
AFIX  43
H37   2    0.531109    0.246442    1.080183    11.00000   -1.20000
AFIX   0
C39   1    0.259729    0.261746    0.708739    11.00000    0.05836    0.10058 =
         0.04453    0.01801    0.01034    0.05158
AFIX 137
H39A  2    0.232578    0.192449    0.675145    11.00000   -1.20000
H39B  2    0.341115    0.306555    0.707034    11.00000   -1.20000
H39C  2    0.193459    0.290749    0.680839    11.00000   -1.20000
AFIX   0
C40   1    0.183415    0.271948    0.830295    11.00000    0.02586    0.03432 =
         0.05557    0.00498    0.00924    0.01336
AFIX 137
H40A  2    0.221049    0.340948    0.867249    11.00000   -1.20000
H40B  2    0.159059    0.219459    0.866302    11.00000   -1.20000
H40C  2    0.106777    0.266784    0.776781    11.00000   -1.20000
AFIX   0
C41   1    1.138368    0.086872    1.299076    11.00000    0.02419    0.02822 =
         0.03332    0.00903    0.01381    0.01069
C42   1    1.092512   -0.020271    1.294335    11.00000    0.02667    0.02777 =
         0.03078    0.00580    0.00959    0.00788
AFIX  43
H42   2    1.035805   -0.063922    1.237461    11.00000   -1.20000
AFIX   0
C43   1    1.128572   -0.063440    1.371226    11.00000    0.03399    0.02692 =
         0.03699    0.01032    0.01465    0.01137
AFIX  43
H43   2    1.095879   -0.136652    1.365936    11.00000   -1.20000
AFIX   0
C44   1    1.211238   -0.003561    1.456415    11.00000    0.03776    0.03633 =
         0.03354    0.01085    0.01497    0.01533
C45   1    1.257540    0.103416    1.460366    11.00000    0.04130    0.03470 =
         0.03168    0.00366    0.00888    0.01084
AFIX  43
H45   2    1.315238    0.146977    1.517116    11.00000   -1.20000
AFIX   0
C46   1    1.221380    0.147762    1.383423    11.00000    0.03530    0.02652 =
         0.03803    0.00607    0.01335    0.00854
AFIX  43
H46   2    1.253955    0.220959    1.388556    11.00000   -1.20000
AFIX   0
C47   1    1.248109   -0.056807    1.538874    11.00000    0.06355    0.04163 =
         0.03314    0.01450    0.01490    0.01954
C48   1    1.125574   -0.126000    1.548103    11.00000    0.09253    0.07924 =
         0.04838    0.03033    0.02671    0.00304
AFIX 137
H48A  2    1.077217   -0.084004    1.554434    11.00000   -1.20000
H48B  2    1.148922   -0.158642    1.601878    11.00000   -1.20000
H48C  2    1.072118   -0.179659    1.493906    11.00000   -1.20000
AFIX   0
C49   1    1.333560    0.019105    1.627218    11.00000    0.08265    0.05744 =
         0.03442    0.01277    0.00846    0.02605
AFIX 137
H49A  2    1.289271    0.063066    1.637041    11.00000   -1.20000
H49B  2    1.414493    0.062399    1.623980    11.00000   -1.20000
H49C  2    1.352077   -0.019146    1.677662    11.00000   -1.20000
AFIX   0
C50   1    1.320437   -0.122769    1.524166    11.00000    0.11789    0.08182 =
         0.04451    0.02192    0.01627    0.06860
AFIX 137
H50A  2    1.341752   -0.159548    1.575366    11.00000   -1.20000
H50B  2    1.399969   -0.078015    1.519886    11.00000   -1.20000
H50C  2    1.265968   -0.173038    1.467816    11.00000   -1.20000
AFIX   0
C51   1    0.945729    0.271669    0.981708    11.00000    0.01749    0.02323 =
         0.03420    0.00788    0.01269    0.00555
C52   1    0.916040    0.213877    0.899031    11.00000    0.02756    0.02296 =
         0.03884    0.00839    0.01676    0.01035
AFIX  43
H52   2    0.931974    0.151538    0.898568    11.00000   -1.20000
AFIX   0
C53   1    0.863771    0.245817    0.817678    11.00000    0.03125    0.03028 =
         0.03286    0.00530    0.01587    0.00984
AFIX  43
H53   2    0.844289    0.204800    0.762391    11.00000   -1.20000
AFIX   0
C54   1    0.839073    0.336894    0.815084    11.00000    0.02437    0.02768 =
         0.03619    0.01047    0.01455    0.00764
C55   1    0.867502    0.393401    0.897698    11.00000    0.02638    0.02348 =
         0.03877    0.00921    0.01413    0.00980
AFIX  43
H55   2    0.850732    0.455361    0.898134    11.00000   -1.20000
AFIX   0
C56   1    0.919774    0.361724    0.979645    11.00000    0.02321    0.02359 =
         0.03319    0.00461    0.01187    0.00627
AFIX  43
H56   2    0.937958    0.402137    1.034881    11.00000   -1.20000
AFIX   0
C57   1    0.782785    0.370553    0.723770    11.00000    0.03798    0.03819 =
         0.03652    0.01384    0.01573    0.01578
C58   1    0.877690    0.387601    0.677980    11.00000    0.04817    0.05237 =
         0.04171    0.01963    0.02157    0.01464
AFIX 137
H58A  2    0.889261    0.322669    0.667310    11.00000   -1.20000
H58B  2    0.960902    0.440724    0.717509    11.00000   -1.20000
H58C  2    0.843477    0.410291    0.619897    11.00000   -1.20000
AFIX   0
C59   1    0.759674    0.470341    0.734730    11.00000    0.08145    0.05471 =
         0.04420    0.02253    0.02097    0.04105
AFIX 137
H59A  2    0.841002    0.525519    0.774202    11.00000   -1.20000
H59B  2    0.696816    0.459555    0.761938    11.00000   -1.20000
H59C  2    0.726341    0.490129    0.675097    11.00000   -1.20000
AFIX   0
C60   1    0.653685    0.284920    0.662979    11.00000    0.03854    0.06115 =
         0.03828    0.01366    0.01148    0.01630
AFIX 137
H60A  2    0.666262    0.219437    0.657455    11.00000   -1.20000
H60B  2    0.621311    0.303421    0.602665    11.00000   -1.20000
H60C  2    0.591143    0.277286    0.690044    11.00000   -1.20000
AFIX   0
HKLF 4
 
REM  dcv_tcbd_2_
REM R1 =  0.0413 for    6747 Fo > 4sig(Fo)  and  0.0507 for all    8320 data
REM    550 parameters refined using      0 restraints
 
END  
     
WGHT      0.0741      0.1890 

REM No hydrogen bonds found for HTAB generation

REM Highest difference peak  0.211,  deepest hole -0.160,  1-sigma level  0.037
Q1    1   1.3011  0.3548  1.1557  11.00000  0.05    0.21
Q2    1   0.7718  0.2656  1.0968  11.00000  0.05    0.21
Q3    1   1.3727  0.2402  1.2676  11.00000  0.05    0.21
Q4    1   1.3430  0.1846  1.1965  11.00000  0.05    0.20
Q5    1   0.8180  0.3596  0.7714  11.00000  0.05    0.20
Q6    1   0.7441  0.1006  0.9904  11.00000  0.05    0.19
Q7    1   0.9529  0.1633  1.1530  11.00000  0.05    0.19
Q8    1   0.5992  0.1870  0.9446  11.00000  0.05    0.19
Q9    1   1.1605  0.2616  1.1741  11.00000  0.05    0.18
Q10   1   1.0412 -0.1415  1.5017  11.00000  0.05    0.18
Q11   1   0.3156  0.2419  0.6800  11.00000  0.05    0.18
Q12   1   0.4121  0.2852  0.9190  11.00000  0.05    0.18
Q13   1   1.2340 -0.0259  1.5014  11.00000  0.05    0.18
Q14   1   0.6152  0.2497  0.9553  11.00000  0.05    0.18
Q15   1   0.9005  0.2996  0.9749  11.00000  0.05    0.18
Q16   1   1.0650  0.2269  1.0653  11.00000  0.05    0.18
Q17   1   0.9259  0.1029  1.1090  11.00000  0.05    0.17
Q18   1   1.2013  0.1058  1.3335  11.00000  0.05    0.17
Q19   1   0.8399  0.2810  1.1782  11.00000  0.05    0.17
Q20   1   1.2013 -0.0388  1.4129  11.00000  0.05    0.17
Q21   1   0.8405 -0.0214  1.0235  11.00000  0.05    0.17
Q22   1   0.8869  0.3728  0.8572  11.00000  0.05    0.17
Q23   1   0.3892  0.2117  0.9036  11.00000  0.05    0.17
Q24   1   1.1209  0.1027  1.2529  11.00000  0.05    0.17
Q25   1   0.7221  0.0796  1.0312  11.00000  0.05    0.17
;
_platon_squeeze_void_probe_radius 1.20

loop_
_symmetry_equiv_pos_site_id
_space_group_symop_operation_xyz
1 +X,+Y,+Z
2 -X,-Y,-Z

loop_
_atom_site_label
_atom_site_type_symbol
_atom_site_fract_x
_atom_site_fract_y
_atom_site_fract_z
_atom_site_U_iso_or_equiv
_atom_site_adp_type
_atom_site_occupancy
_atom_site_site_symmetry_multiplicity
_atom_site_calc_flag
_atom_site_refinement_flags
_atom_site_disorder_assembly
_atom_site_disorder_group
N16 N 1.64030(13) 0.25817(10) 0.27678(9) 0.0436(3) Uani 1 2 d . . .
N18 N 1.34465(14) -0.00093(11) 0.27485(12) 0.0543(4) Uani 1 2 d . . .
N23 N 0.81022(13) -0.08073(10) -0.02602(9) 0.0438(3) Uani 1 2 d . . .
N25 N 0.46014(12) -0.03083(9) -0.11797(8) 0.0356(3) Uani 1 2 d . . .
N29 N 0.97864(14) 0.29748(11) 0.29045(9) 0.0464(3) Uani 1 2 d . . .
N31 N 0.75803(12) 0.46136(9) 0.15829(9) 0.0423(3) Uani 1 2 d . . .
N38 N 0.27738(11) 0.25512(9) -0.19854(8) 0.0372(3) Uani 1 2 d . . .
C1 C 1.35577(13) 0.33298(9) 0.17263(9) 0.0275(3) Uani 1 2 d . . .
C2 C 1.47555(13) 0.40613(10) 0.18529(10) 0.0323(3) Uani 1 2 d . . .
C3 C 1.47966(13) 0.48095(10) 0.12999(10) 0.0343(3) Uani 1 2 d . . .
C4 C 1.36847(14) 0.48256(10) 0.06280(10) 0.0328(3) Uani 1 2 d . . .
C5 C 1.24801(13) 0.40983(9) 0.04981(9) 0.0284(3) Uani 1 2 d . . .
C6 C 1.24205(12) 0.33667(9) 0.10657(9) 0.0263(3) Uani 1 2 d . . .
C7 C 1.13145(12) 0.25732(9) 0.11558(8) 0.0252(3) Uani 1 2 d . . .
C8 C 1.00052(12) 0.23246(9) 0.06706(8) 0.0249(3) Uani 1 2 d . . .
C9 C 0.91624(12) 0.15928(9) 0.09698(8) 0.0251(3) Uani 1 2 d . . .
C10 C 0.95954(13) 0.11100(9) 0.17071(9) 0.0268(3) Uani 1 2 d . . .
C11 C 1.09327(12) 0.13318(9) 0.21672(8) 0.0264(3) Uani 1 2 d . . .
C12 C 1.17760(12) 0.20496(9) 0.18651(9) 0.0260(3) Uani 1 2 d . . .
C13 C 1.31949(12) 0.24021(9) 0.21454(8) 0.0269(3) Uani 1 2 d . . .
C14 C 1.39958(13) 0.18876(10) 0.25135(9) 0.0294(3) Uani 1 2 d . . .
C15 C 1.53326(14) 0.22962(10) 0.26510(9) 0.0325(3) Uani 1 2 d . . .
C17 C 1.36217(13) 0.08386(11) 0.26694(10) 0.0358(3) Uani 1 2 d . . .
C19 C 0.86348(13) 0.04262(11) 0.20437(10) 0.0328(3) Uani 1 2 d . . .
C20 C 0.77575(12) 0.13864(9) 0.04676(8) 0.0258(3) Uani 1 2 d . . .
C21 C 0.70260(12) 0.04779(9) -0.01241(9) 0.0272(3) Uani 1 2 d . . .
C22 C 0.76352(13) -0.02313(10) -0.02049(9) 0.0310(3) Uani 1 2 d . . .
C24 C 0.56654(13) 0.00929(9) -0.06944(9) 0.0284(3) Uani 1 2 d . . .
C26 C 0.72644(12) 0.21863(9) 0.06140(9) 0.0259(3) Uani 1 2 d . . .
C27 C 0.79222(12) 0.29035(10) 0.14081(9) 0.0276(3) Uani 1 2 d . . .
C28 C 0.89597(14) 0.28903(10) 0.22208(10) 0.0326(3) Uani 1 2 d . . .
C30 C 0.76609(13) 0.38262(10) 0.14863(9) 0.0312(3) Uani 1 2 d . . .
C32 C 0.61003(12) 0.22500(9) -0.00761(9) 0.0263(3) Uani 1 2 d . . .
C33 C 0.58630(13) 0.21746(10) -0.10019(9) 0.0288(3) Uani 1 2 d . . .
C34 C 0.47782(13) 0.22747(10) -0.16295(9) 0.0306(3) Uani 1 2 d . . .
C35 C 0.38538(13) 0.24509(9) -0.13684(9) 0.0302(3) Uani 1 2 d . . .
C36 C 0.40853(13) 0.25112(9) -0.04392(9) 0.0292(3) Uani 1 2 d . . .
C37 C 0.51774(12) 0.24161(9) 0.01800(9) 0.0278(3) Uani 1 2 d . . .
C39 C 0.2597(2) 0.26175(19) -0.29126(12) 0.0648(5) Uani 1 2 d . . .
C40 C 0.18342(14) 0.27195(11) -0.16970(11) 0.0403(3) Uani 1 2 d . . .
C41 C 1.13837(12) 0.08687(10) 0.29908(9) 0.0275(3) Uani 1 2 d . . .
C42 C 1.09251(13) -0.02027(10) 0.29434(9) 0.0296(3) Uani 1 2 d . . .
C43 C 1.12857(14) -0.06344(10) 0.37123(9) 0.0324(3) Uani 1 2 d . . .
C44 C 1.21124(15) -0.00356(11) 0.45642(9) 0.0352(3) Uani 1 2 d . . .
C45 C 1.25754(15) 0.10342(11) 0.46037(10) 0.0387(3) Uani 1 2 d . . .
C46 C 1.22138(14) 0.14776(10) 0.38342(9) 0.0346(3) Uani 1 2 d . . .
C47 C 1.24811(18) -0.05681(12) 0.53887(10) 0.0474(4) Uani 1 2 d . . .
C48 C 1.1256(3) -0.12600(19) 0.54810(14) 0.0816(7) Uani 1 2 d . . .
C49 C 1.3336(2) 0.01910(15) 0.62722(11) 0.0628(5) Uani 1 2 d . . .
C50 C 1.3204(3) -0.12277(19) 0.52417(13) 0.0776(7) Uani 1 2 d . . .
C51 C 0.94573(12) 0.27167(9) -0.01829(9) 0.0248(3) Uani 1 2 d . . .
C52 C 0.91604(13) 0.21388(10) -0.10097(9) 0.0284(3) Uani 1 2 d . . .
C53 C 0.86377(13) 0.24582(10) -0.18232(9) 0.0310(3) Uani 1 2 d . . .
C54 C 0.83907(13) 0.33689(10) -0.18492(9) 0.0291(3) Uani 1 2 d . . .
C55 C 0.86750(13) 0.39340(10) -0.10230(9) 0.0290(3) Uani 1 2 d . . .
C56 C 0.91977(12) 0.36172(9) -0.02035(9) 0.0272(3) Uani 1 2 d . . .
C57 C 0.78278(15) 0.37055(11) -0.27623(10) 0.0367(3) Uani 1 2 d . . .
C58 C 0.87769(17) 0.38760(13) -0.32202(11) 0.0472(4) Uani 1 2 d . . .
C59 C 0.7597(2) 0.47034(14) -0.26527(12) 0.0568(5) Uani 1 2 d . . .
C60 C 0.65368(16) 0.28492(14) -0.33702(11) 0.0478(4) Uani 1 2 d . . .
H2 H 1.55254 0.4048 0.23069 0.0387 Uiso 1 2 calc R . .
H3 H 1.56048 0.53203 0.13852 0.0411 Uiso 1 2 calc R . .
H4 H 1.37401 0.53372 0.02501 0.0393 Uiso 1 2 calc R . .
H5 H 1.17169 0.41044 0.00306 0.0341 Uiso 1 2 calc R . .
H19A H 0.83755 -0.02992 0.17859 0.0394 Uiso 1 2 calc R . .
H19B H 0.78748 0.06169 0.18554 0.0394 Uiso 1 2 calc R . .
H19C H 0.90322 0.05181 0.27078 0.0394 Uiso 1 2 calc R . .
H33 H 0.64632 0.20521 -0.11993 0.0345 Uiso 1 2 calc R . .
H34 H 0.46478 0.22243 -0.22508 0.0367 Uiso 1 2 calc R . .
H36 H 0.34797 0.26187 -0.02394 0.0350 Uiso 1 2 calc R . .
H37 H 0.53111 0.24644 0.08018 0.0333 Uiso 1 2 calc R . .
H39A H 0.23258 0.19245 -0.32485 0.0778 Uiso 1 2 calc R . .
H39B H 0.34111 0.30656 -0.29297 0.0778 Uiso 1 2 calc R . .
H39C H 0.19346 0.29075 -0.31916 0.0778 Uiso 1 2 calc R . .
H40A H 0.22105 0.34095 -0.13275 0.0483 Uiso 1 2 calc R . .
H40B H 0.15906 0.21946 -0.1337 0.0483 Uiso 1 2 calc R . .
H40C H 0.10678 0.26678 -0.22322 0.0483 Uiso 1 2 calc R . .
H42 H 1.0358 -0.06392 0.23746 0.0356 Uiso 1 2 calc R . .
H43 H 1.09588 -0.13665 0.36594 0.0389 Uiso 1 2 calc R . .
H45 H 1.31524 0.14698 0.51712 0.0464 Uiso 1 2 calc R . .
H46 H 1.25395 0.22096 0.38856 0.0415 Uiso 1 2 calc R . .
H48A H 1.07722 -0.084 0.55443 0.0979 Uiso 1 2 calc R . .
H48B H 1.14892 -0.15864 0.60188 0.0979 Uiso 1 2 calc R . .
H48C H 1.07212 -0.17966 0.49391 0.0979 Uiso 1 2 calc R . .
H49A H 1.28927 0.06307 0.63704 0.0754 Uiso 1 2 calc R . .
H49B H 1.41449 0.0624 0.62398 0.0754 Uiso 1 2 calc R . .
H49C H 1.35208 -0.01915 0.67766 0.0754 Uiso 1 2 calc R . .
H50A H 1.34175 -0.15955 0.57537 0.0931 Uiso 1 2 calc R . .
H50B H 1.39997 -0.07802 0.51989 0.0931 Uiso 1 2 calc R . .
H50C H 1.26597 -0.17304 0.46782 0.0931 Uiso 1 2 calc R . .
H52 H 0.93197 0.15154 -0.10143 0.0341 Uiso 1 2 calc R . .
H53 H 0.84429 0.2048 -0.23761 0.0372 Uiso 1 2 calc R . .
H55 H 0.85073 0.45536 -0.10187 0.0348 Uiso 1 2 calc R . .
H56 H 0.93796 0.40214 0.03488 0.0326 Uiso 1 2 calc R . .
H58A H 0.88926 0.32267 -0.33269 0.0567 Uiso 1 2 calc R . .
H58B H 0.9609 0.44072 -0.28249 0.0567 Uiso 1 2 calc R . .
H58C H 0.84348 0.41029 -0.3801 0.0567 Uiso 1 2 calc R . .
H59A H 0.841 0.52552 -0.2258 0.0682 Uiso 1 2 calc R . .
H59B H 0.69682 0.45956 -0.23806 0.0682 Uiso 1 2 calc R . .
H59C H 0.72634 0.49013 -0.3249 0.0682 Uiso 1 2 calc R . .
H60A H 0.66626 0.21944 -0.34255 0.0573 Uiso 1 2 calc R . .
H60B H 0.62131 0.30342 -0.39733 0.0573 Uiso 1 2 calc R . .
H60C H 0.59114 0.27729 -0.30996 0.0573 Uiso 1 2 calc R . .

loop_
_atom_site_aniso_label
_atom_site_aniso_U_11
_atom_site_aniso_U_22
_atom_site_aniso_U_33
_atom_site_aniso_U_12
_atom_site_aniso_U_13
_atom_site_aniso_U_23
N16 0.0289(7) 0.0487(7) 0.0567(8) 0.0166(6) 0.0180(6) 0.0243(6)
N18 0.0403(8) 0.0373(7) 0.0969(12) 0.0201(6) 0.0343(8) 0.0259(7)
N23 0.0447(8) 0.0363(7) 0.0549(8) 0.0180(6) 0.0226(6) 0.0032(6)
N25 0.0283(7) 0.0318(6) 0.0421(7) 0.0059(5) 0.0140(6) 0.0061(5)
N29 0.0455(8) 0.0494(8) 0.0392(7) 0.0241(6) 0.0063(6) -0.0009(6)
N31 0.0347(7) 0.0285(6) 0.0573(8) 0.0112(5) 0.0125(6) 0.0021(5)
N38 0.0284(6) 0.0384(6) 0.0430(7) 0.0160(5) 0.0091(5) 0.0088(5)
C1 0.0244(7) 0.0244(6) 0.0354(7) 0.0089(5) 0.0139(5) 0.0056(5)
C2 0.0234(7) 0.0267(6) 0.0443(8) 0.0081(5) 0.0122(6) 0.0069(5)
C3 0.0248(7) 0.0250(6) 0.0536(9) 0.0061(5) 0.0191(6) 0.0098(6)
C4 0.0322(7) 0.0254(6) 0.0457(8) 0.0106(6) 0.0207(6) 0.0123(5)
C5 0.0262(7) 0.0254(6) 0.0380(7) 0.0113(5) 0.0157(6) 0.0093(5)
C6 0.0237(7) 0.0226(6) 0.0342(7) 0.0079(5) 0.0139(5) 0.0047(5)
C7 0.0242(7) 0.0220(6) 0.0314(6) 0.0086(5) 0.0134(5) 0.0050(5)
C8 0.0245(7) 0.0215(6) 0.0313(6) 0.0097(5) 0.0130(5) 0.0046(5)
C9 0.0228(6) 0.0222(6) 0.0326(6) 0.0089(5) 0.0132(5) 0.0057(5)
C10 0.0261(7) 0.0236(6) 0.0330(7) 0.0090(5) 0.0145(5) 0.0063(5)
C11 0.0260(7) 0.0233(6) 0.0319(7) 0.0101(5) 0.0129(5) 0.0058(5)
C12 0.0245(7) 0.0219(6) 0.0318(6) 0.0089(5) 0.0113(5) 0.0049(5)
C13 0.0239(7) 0.0244(6) 0.0298(6) 0.0072(5) 0.0097(5) 0.0046(5)
C14 0.0237(7) 0.0288(6) 0.0342(7) 0.0089(5) 0.0109(5) 0.0088(5)
C15 0.0291(8) 0.0327(7) 0.0369(7) 0.0140(6) 0.0117(6) 0.0137(6)
C17 0.0243(7) 0.0347(8) 0.0496(8) 0.0133(6) 0.0138(6) 0.0136(6)
C19 0.0271(7) 0.0337(7) 0.0406(7) 0.0104(6) 0.0171(6) 0.0156(6)
C20 0.0241(7) 0.0254(6) 0.0307(6) 0.0082(5) 0.0146(5) 0.0105(5)
C21 0.0254(7) 0.0256(6) 0.0334(7) 0.0088(5) 0.0151(5) 0.0087(5)
C22 0.0282(7) 0.0258(6) 0.0375(7) 0.0063(6) 0.0150(6) 0.0040(5)
C24 0.0281(8) 0.0247(6) 0.0345(7) 0.0082(6) 0.0162(6) 0.0067(5)
C26 0.0228(6) 0.0233(6) 0.0341(7) 0.0061(5) 0.0160(5) 0.0093(5)
C27 0.0235(7) 0.0257(6) 0.0360(7) 0.0089(5) 0.0144(6) 0.0080(5)
C28 0.0313(8) 0.0286(7) 0.0376(8) 0.0109(6) 0.0141(6) 0.0028(5)
C30 0.0232(7) 0.0290(7) 0.0372(7) 0.0060(5) 0.0110(6) 0.0037(5)
C32 0.0220(6) 0.0198(6) 0.0363(7) 0.0057(5) 0.0129(5) 0.0068(5)
C33 0.0252(7) 0.0258(6) 0.0369(7) 0.0084(5) 0.0150(6) 0.0068(5)
C34 0.0288(7) 0.0293(7) 0.0333(7) 0.0095(6) 0.0131(6) 0.0076(5)
C35 0.0239(7) 0.0210(6) 0.0401(7) 0.0058(5) 0.0093(6) 0.0057(5)
C36 0.0228(7) 0.0242(6) 0.0425(8) 0.0082(5) 0.0157(6) 0.0069(5)
C37 0.0250(7) 0.0232(6) 0.0357(7) 0.0070(5) 0.0145(6) 0.0067(5)
C39 0.0584(12) 0.1006(16) 0.0445(10) 0.0516(12) 0.0103(9) 0.0180(10)
C40 0.0259(7) 0.0343(7) 0.0556(9) 0.0134(6) 0.0092(7) 0.0050(6)
C41 0.0242(7) 0.0282(6) 0.0333(7) 0.0107(5) 0.0138(5) 0.0090(5)
C42 0.0267(7) 0.0278(6) 0.0308(7) 0.0079(5) 0.0096(5) 0.0058(5)
C43 0.0340(8) 0.0269(6) 0.0370(7) 0.0114(6) 0.0147(6) 0.0103(5)
C44 0.0378(8) 0.0363(7) 0.0335(7) 0.0153(6) 0.0150(6) 0.0109(6)
C45 0.0413(8) 0.0347(7) 0.0317(7) 0.0108(6) 0.0089(6) 0.0037(6)
C46 0.0353(8) 0.0265(6) 0.0380(7) 0.0085(6) 0.0134(6) 0.0061(5)
C47 0.0635(11) 0.0416(8) 0.0331(8) 0.0195(8) 0.0149(7) 0.0145(6)
C48 0.0925(17) 0.0792(14) 0.0484(11) 0.0030(12) 0.0267(11) 0.0303(10)
C49 0.0827(14) 0.0574(11) 0.0344(9) 0.0261(10) 0.0085(9) 0.0128(7)
C50 0.118(2) 0.0818(14) 0.0445(10) 0.0686(15) 0.0163(11) 0.0219(10)
C51 0.0175(6) 0.0232(6) 0.0342(7) 0.0056(5) 0.0127(5) 0.0079(5)
C52 0.0276(7) 0.0230(6) 0.0388(7) 0.0104(5) 0.0168(6) 0.0084(5)
C53 0.0313(7) 0.0303(7) 0.0329(7) 0.0098(6) 0.0159(6) 0.0053(5)
C54 0.0244(7) 0.0277(6) 0.0362(7) 0.0076(5) 0.0146(6) 0.0105(5)
C55 0.0264(7) 0.0235(6) 0.0388(7) 0.0098(5) 0.0141(6) 0.0092(5)
C56 0.0232(6) 0.0236(6) 0.0332(7) 0.0063(5) 0.0119(5) 0.0046(5)
C57 0.0380(8) 0.0382(7) 0.0365(8) 0.0158(6) 0.0157(6) 0.0138(6)
C58 0.0482(10) 0.0524(9) 0.0417(8) 0.0146(8) 0.0216(7) 0.0196(7)
C59 0.0814(14) 0.0547(10) 0.0442(9) 0.0411(10) 0.0210(9) 0.0225(8)
C60 0.0385(9) 0.0612(10) 0.0383(8) 0.0163(8) 0.0115(7) 0.0137(7)

loop_
_atom_type_symbol
_atom_type_description
_atom_type_scat_dispersion_real
_atom_type_scat_dispersion_imag
_atom_type_scat_source
C C 0.0181 0.0091
;
International Tables for Crystallography
(Vol. C, Tables 4.2.6.8 and 6.1.1.4)
;
H H 0.0000 0.0000
;
International Tables for Crystallography
(Vol. C, Table 6.1.1.4)
;
N N 0.0311 0.0180
;
International Tables for Crystallography
(Vol. C, Tables 4.2.6.8 and 6.1.1.4)
;

loop_
_geom_angle_atom_site_label_1
_geom_angle_atom_site_label_2
_geom_angle_atom_site_label_3
_geom_angle
_geom_angle_publ_flag
_geom_angle_site_symmetry_1
_geom_angle_site_symmetry_2
_geom_angle_site_symmetry_3
C35 N38 C39 121.66(17) yes . . .
C35 N38 C40 120.51(14) yes . . .
C39 N38 C40 117.42(15) yes . . .
C2 C1 C6 120.49(13) yes . . .
C2 C1 C13 131.60(13) yes . . .
C6 C1 C13 107.81(11) yes . . .
C1 C2 C3 118.42(12) yes . . .
C2 C3 C4 121.25(13) yes . . .
C3 C4 C5 120.73(14) yes . . .
C4 C5 C6 118.66(12) yes . . .
C1 C6 C5 120.35(12) yes . . .
C1 C6 C7 108.09(12) yes . . .
C5 C6 C7 131.51(12) yes . . .
C6 C7 C8 129.70(12) yes . . .
C6 C7 C12 109.13(11) yes . . .
C8 C7 C12 121.18(12) yes . . .
C7 C8 C9 117.06(12) yes . . .
C7 C8 C51 123.42(12) yes . . .
C9 C8 C51 119.30(11) yes . . .
C8 C9 C10 122.90(12) yes . . .
C8 C9 C20 115.89(11) yes . . .
C10 C9 C20 121.18(12) yes . . .
C9 C10 C11 119.39(13) yes . . .
C9 C10 C19 119.17(13) yes . . .
C11 C10 C19 121.26(12) yes . . .
C10 C11 C12 117.97(12) yes . . .
C10 C11 C41 118.61(12) yes . . .
C12 C11 C41 123.19(11) yes . . .
C7 C12 C11 121.20(12) yes . . .
C7 C12 C13 106.87(12) yes . . .
C11 C12 C13 131.91(12) yes . . .
C1 C13 C12 106.09(11) yes . . .
C1 C13 C14 123.12(14) yes . . .
C12 C13 C14 129.07(12) yes . . .
C13 C14 C15 121.99(13) yes . . .
C13 C14 C17 126.44(13) yes . . .
C15 C14 C17 110.78(14) yes . . .
N16 C15 C14 177.06(16) yes . . .
N18 C17 C14 170.4(2) yes . . .
C9 C20 C21 116.98(14) yes . . .
C9 C20 C26 118.71(9) yes . . .
C21 C20 C26 124.27(12) yes . . .
C20 C21 C22 118.47(12) yes . . .
C20 C21 C24 128.39(15) yes . . .
C22 C21 C24 113.13(11) yes . . .
N23 C22 C21 178.50(17) yes . . .
N25 C24 C21 172.42(17) yes . . .
C20 C26 C27 119.85(12) yes . . .
C20 C26 C32 121.20(11) yes . . .
C27 C26 C32 118.94(14) yes . . .
C26 C27 C28 127.76(15) yes . . .
C26 C27 C30 121.15(12) yes . . .
C28 C27 C30 111.00(11) yes . . .
N29 C28 C27 172.85(18) yes . . .
N31 C30 C27 173.29(14) yes . . .
C26 C32 C33 122.84(15) yes . . .
C26 C32 C37 119.92(13) yes . . .
C33 C32 C37 117.22(12) yes . . .
C32 C33 C34 121.32(16) yes . . .
C33 C34 C35 121.35(14) yes . . .
N38 C35 C34 121.84(14) yes . . .
N38 C35 C36 120.95(16) yes . . .
C34 C35 C36 117.21(13) yes . . .
C35 C36 C37 120.74(16) yes . . .
C32 C37 C36 122.15(14) yes . . .
C11 C41 C42 120.40(10) yes . . .
C11 C41 C46 121.74(12) yes . . .
C42 C41 C46 117.78(13) yes . . .
C41 C42 C43 120.70(11) yes . . .
C42 C43 C44 122.30(13) yes . . .
C43 C44 C45 116.59(13) yes . . .
C43 C44 C47 119.50(13) yes . . .
C45 C44 C47 123.90(11) yes . . .
C44 C45 C46 121.59(12) yes . . .
C41 C46 C45 121.03(12) yes . . .
C44 C47 C48 109.24(16) yes . . .
C44 C47 C49 113.04(14) yes . . .
C44 C47 C50 108.51(17) yes . . .
C48 C47 C49 107.91(18) yes . . .
C48 C47 C50 109.69(18) yes . . .
C49 C47 C50 108.42(17) yes . . .
C8 C51 C52 118.55(13) yes . . .
C8 C51 C56 123.63(13) yes . . .
C52 C51 C56 117.81(13) yes . . .
C51 C52 C53 121.12(14) yes . . .
C52 C53 C54 121.44(14) yes . . .
C53 C54 C55 117.09(13) yes . . .
C53 C54 C57 119.97(13) yes . . .
C55 C54 C57 122.94(14) yes . . .
C54 C55 C56 121.80(15) yes . . .
C51 C56 C55 120.74(13) yes . . .
C54 C57 C58 108.63(14) yes . . .
C54 C57 C59 112.20(14) yes . . .
C54 C57 C60 109.30(12) yes . . .
C58 C57 C59 108.81(15) yes . . .
C58 C57 C60 109.37(14) yes . . .
C59 C57 C60 108.49(16) yes . . .
C1 C2 H2 120.790 no . . .
C3 C2 H2 120.787 no . . .
C2 C3 H3 119.371 no . . .
C4 C3 H3 119.378 no . . .
C3 C4 H4 119.632 no . . .
C5 C4 H4 119.637 no . . .
C4 C5 H5 120.663 no . . .
C6 C5 H5 120.678 no . . .
C10 C19 H19A 109.468 no . . .
C10 C19 H19B 109.470 no . . .
C10 C19 H19C 109.474 no . . .
H19A C19 H19B 109.475 no . . .
H19A C19 H19C 109.466 no . . .
H19B C19 H19C 109.476 no . . .
C32 C33 H33 119.340 no . . .
C34 C33 H33 119.336 no . . .
C33 C34 H34 119.315 no . . .
C35 C34 H34 119.336 no . . .
C35 C36 H36 119.632 no . . .
C37 C36 H36 119.632 no . . .
C32 C37 H37 118.922 no . . .
C36 C37 H37 118.924 no . . .
N38 C39 H39A 109.465 no . . .
N38 C39 H39B 109.478 no . . .
N38 C39 H39C 109.470 no . . .
H39A C39 H39B 109.473 no . . .
H39A C39 H39C 109.472 no . . .
H39B C39 H39C 109.469 no . . .
N38 C40 H40A 109.473 no . . .
N38 C40 H40B 109.470 no . . .
N38 C40 H40C 109.465 no . . .
H40A C40 H40B 109.478 no . . .
H40A C40 H40C 109.474 no . . .
H40B C40 H40C 109.466 no . . .
C41 C42 H42 119.646 no . . .
C43 C42 H42 119.654 no . . .
C42 C43 H43 118.849 no . . .
C44 C43 H43 118.849 no . . .
C44 C45 H45 119.203 no . . .
C46 C45 H45 119.211 no . . .
C41 C46 H46 119.491 no . . .
C45 C46 H46 119.474 no . . .
C47 C48 H48A 109.469 no . . .
C47 C48 H48B 109.470 no . . .
C47 C48 H48C 109.471 no . . .
H48A C48 H48B 109.471 no . . .
H48A C48 H48C 109.476 no . . .
H48B C48 H48C 109.470 no . . .
C47 C49 H49A 109.470 no . . .
C47 C49 H49B 109.469 no . . .
C47 C49 H49C 109.473 no . . .
H49A C49 H49B 109.461 no . . .
H49A C49 H49C 109.481 no . . .
H49B C49 H49C 109.473 no . . .
C47 C50 H50A 109.472 no . . .
C47 C50 H50B 109.472 no . . .
C47 C50 H50C 109.468 no . . .
H50A C50 H50B 109.473 no . . .
H50A C50 H50C 109.470 no . . .
H50B C50 H50C 109.472 no . . .
C51 C52 H52 119.437 no . . .
C53 C52 H52 119.447 no . . .
C52 C53 H53 119.279 no . . .
C54 C53 H53 119.280 no . . .
C54 C55 H55 119.094 no . . .
C56 C55 H55 119.107 no . . .
C51 C56 H56 119.636 no . . .
C55 C56 H56 119.624 no . . .
C57 C58 H58A 109.471 no . . .
C57 C58 H58B 109.471 no . . .
C57 C58 H58C 109.471 no . . .
H58A C58 H58B 109.471 no . . .
H58A C58 H58C 109.471 no . . .
H58B C58 H58C 109.473 no . . .
C57 C59 H59A 109.472 no . . .
C57 C59 H59B 109.474 no . . .
C57 C59 H59C 109.472 no . . .
H59A C59 H59B 109.469 no . . .
H59A C59 H59C 109.467 no . . .
H59B C59 H59C 109.473 no . . .
C57 C60 H60A 109.469 no . . .
C57 C60 H60B 109.471 no . . .
C57 C60 H60C 109.473 no . . .
H60A C60 H60B 109.465 no . . .
H60A C60 H60C 109.481 no . . .
H60B C60 H60C 109.469 no . . .

loop_
_geom_bond_atom_site_label_1
_geom_bond_atom_site_label_2
_geom_bond_distance
_geom_bond_publ_flag
_geom_bond_site_symmetry_1
_geom_bond_site_symmetry_2
N16 C15 1.151(2) yes . .
N18 C17 1.147(2) yes . .
N23 C22 1.141(2) yes . .
N25 C24 1.1476(16) yes . .
N29 C28 1.1476(19) yes . .
N31 C30 1.144(2) yes . .
N38 C35 1.3660(19) yes . .
N38 C39 1.438(2) yes . .
N38 C40 1.453(3) yes . .
C1 C2 1.3940(19) yes . .
C1 C6 1.4057(19) yes . .
C1 C13 1.4831(19) yes . .
C2 C3 1.388(2) yes . .
C3 C4 1.381(2) yes . .
C4 C5 1.396(2) yes . .
C5 C6 1.388(2) yes . .
C6 C7 1.4760(19) yes . .
C7 C8 1.3854(19) yes . .
C7 C12 1.4098(19) yes . .
C8 C9 1.4121(19) yes . .
C8 C51 1.4928(19) yes . .
C9 C10 1.3962(19) yes . .
C9 C20 1.4974(19) yes . .
C10 C11 1.416(2) yes . .
C10 C19 1.513(2) yes . .
C11 C12 1.406(2) yes . .
C11 C41 1.4876(19) yes . .
C12 C13 1.488(2) yes . .
C13 C14 1.362(2) yes . .
C14 C15 1.441(2) yes . .
C14 C17 1.435(2) yes . .
C20 C21 1.3602(16) yes . .
C20 C26 1.477(2) yes . .
C21 C22 1.442(2) yes . .
C21 C24 1.4426(18) yes . .
C26 C27 1.3822(17) yes . .
C26 C32 1.4621(19) yes . .
C27 C28 1.4404(19) yes . .
C27 C30 1.434(2) yes . .
C32 C33 1.404(2) yes . .
C32 C37 1.402(2) yes . .
C33 C34 1.376(2) yes . .
C34 C35 1.414(3) yes . .
C35 C36 1.411(2) yes . .
C36 C37 1.3746(19) yes . .
C41 C42 1.3949(19) yes . .
C41 C46 1.3876(17) yes . .
C42 C43 1.377(2) yes . .
C43 C44 1.3918(17) yes . .
C44 C45 1.395(2) yes . .
C44 C47 1.531(2) yes . .
C45 C46 1.387(2) yes . .
C47 C48 1.531(3) yes . .
C47 C49 1.518(2) yes . .
C47 C50 1.528(4) yes . .
C51 C52 1.395(2) yes . .
C51 C56 1.388(2) yes . .
C52 C53 1.384(2) yes . .
C53 C54 1.394(2) yes . .
C54 C55 1.390(2) yes . .
C54 C57 1.533(2) yes . .
C55 C56 1.3896(19) yes . .
C57 C58 1.536(3) yes . .
C57 C59 1.524(3) yes . .
C57 C60 1.5365(19) yes . .
C2 H2 0.950 no . .
C3 H3 0.950 no . .
C4 H4 0.950 no . .
C5 H5 0.950 no . .
C19 H19A 0.980 no . .
C19 H19B 0.980 no . .
C19 H19C 0.980 no . .
C33 H33 0.950 no . .
C34 H34 0.950 no . .
C36 H36 0.950 no . .
C37 H37 0.950 no . .
C39 H39A 0.980 no . .
C39 H39B 0.980 no . .
C39 H39C 0.980 no . .
C40 H40A 0.980 no . .
C40 H40B 0.980 no . .
C40 H40C 0.980 no . .
C42 H42 0.950 no . .
C43 H43 0.950 no . .
C45 H45 0.950 no . .
C46 H46 0.950 no . .
C48 H48A 0.980 no . .
C48 H48B 0.980 no . .
C48 H48C 0.980 no . .
C49 H49A 0.980 no . .
C49 H49B 0.980 no . .
C49 H49C 0.980 no . .
C50 H50A 0.980 no . .
C50 H50B 0.980 no . .
C50 H50C 0.980 no . .
C52 H52 0.950 no . .
C53 H53 0.950 no . .
C55 H55 0.950 no . .
C56 H56 0.950 no . .
C58 H58A 0.980 no . .
C58 H58B 0.980 no . .
C58 H58C 0.980 no . .
C59 H59A 0.980 no . .
C59 H59B 0.980 no . .
C59 H59C 0.980 no . .
C60 H60A 0.980 no . .
C60 H60B 0.980 no . .
C60 H60C 0.980 no . .

loop_
_geom_contact_atom_site_label_1
_geom_contact_atom_site_label_2
_geom_contact_distance
_geom_contact_publ_flag
_geom_contact_site_symmetry_1
_geom_contact_site_symmetry_2
N16 C2 3.328(2) no . .
N16 C13 3.527(3) no . .
N16 C17 3.355(2) no . .
N18 C13 3.597(2) no . .
N18 C15 3.299(2) no . .
N18 C41 3.247(3) no . .
N18 C42 3.090(3) no . .
N18 C43 3.388(3) no . .
N23 C9 3.411(2) no . .
N23 C10 3.536(2) no . .
N23 C20 3.450(2) no . .
N23 C24 3.413(3) no . .
N25 C22 3.359(2) no . .
N25 C32 3.475(2) no . .
N25 C33 3.231(2) no . .
N29 C9 3.310(2) no . .
N29 C10 3.086(2) no . .
N29 C11 3.426(3) no . .
N29 C19 3.384(2) no . .
N29 C30 3.316(2) no . .
N31 C26 3.525(2) no . .
N31 C28 3.332(2) no . .
N31 C37 3.4177(17) no . .
C1 C4 2.768(2) no . .
C1 C15 2.943(2) no . .
C2 C5 2.815(2) no . .
C2 C14 3.187(2) no . .
C2 C15 2.969(2) no . .
C3 C6 2.768(2) no . .
C5 C8 3.281(2) no . .
C5 C51 3.221(2) no . .
C5 C56 3.494(3) no . .
C6 C14 3.585(2) no . .
C6 C51 3.162(2) no . .
C7 C10 2.802(2) no . .
C7 C52 3.3718(19) no . .
C7 C56 3.450(2) no . .
C8 C11 2.8587(19) no . .
C8 C21 3.368(2) no . .
C8 C22 3.5679(19) no . .
C8 C26 3.206(3) no . .
C8 C27 3.445(3) no . .
C8 C28 3.366(3) no . .
C9 C12 2.761(2) no . .
C9 C22 2.7282(17) no . .
C9 C27 2.933(2) no . .
C9 C28 2.803(2) no . .
C9 C52 3.295(2) no . .
C9 C56 3.430(2) no . .
C10 C21 3.2092(19) no . .
C10 C22 3.1438(18) no . .
C10 C26 3.536(2) no . .
C10 C28 3.008(3) no . .
C10 C42 3.106(2) no . .
C10 C46 3.568(2) no . .
C11 C14 3.323(3) no . .
C11 C17 3.343(3) no . .
C12 C17 3.153(2) no . .
C12 C46 3.184(2) no . .
C13 C41 3.224(2) no . .
C13 C46 3.463(2) no . .
C14 C41 3.369(3) no . .
C14 C46 3.475(3) no . .
C17 C41 2.939(3) no . .
C17 C42 3.282(3) no . .
C17 C46 3.236(3) no . .
C19 C20 2.911(2) no . .
C19 C21 3.320(2) no . .
C19 C22 3.354(2) no . .
C19 C28 3.312(2) no . .
C19 C41 2.914(2) no . .
C19 C42 3.030(2) no . .
C20 C28 3.012(2) no . .
C20 C33 3.132(2) no . .
C20 C51 2.804(2) no . .
C20 C52 3.396(2) no . .
C20 C56 3.431(2) no . .
C21 C32 3.039(2) no . .
C21 C33 3.234(2) no . .
C21 C51 3.520(2) no . .
C21 C52 3.590(2) no . .
C24 C26 3.0894(18) no . .
C24 C32 2.948(2) no . .
C24 C33 2.898(2) no . .
C26 C51 3.227(3) no . .
C26 C56 3.227(2) no . .
C27 C37 2.976(2) no . .
C27 C56 3.485(2) no . .
C30 C32 2.8482(18) no . .
C30 C37 2.8970(17) no . .
C32 C35 2.842(2) no . .
C33 C36 2.777(3) no . .
C33 C55 3.462(2) no . .
C33 C56 3.525(2) no . .
C34 C37 2.762(2) no . .
C34 C39 2.872(3) no . .
C36 C40 2.830(2) no . .
C41 C44 2.833(2) no . .
C42 C45 2.7533(19) no . .
C43 C46 2.745(2) no . .
C43 C48 3.009(3) no . .
C43 C50 3.040(3) no . .
C45 C49 2.914(3) no . .
C45 C50 3.568(4) no . .
C51 C54 2.832(2) no . .
C52 C55 2.750(2) no . .
C53 C56 2.758(2) no . .
C53 C58 3.045(2) no . .
C53 C60 3.035(2) no . .
C55 C58 3.585(3) no . .
C55 C59 2.875(2) no . .
N16 N25 3.569(2) no . 2_755
N16 C27 3.288(3) no . 1_655
N16 C28 3.403(3) no . 1_655
N16 C30 3.209(2) no . 1_655
N18 C53 3.370(2) no . 2_755
N23 C6 3.525(2) no . 2_755
N23 C7 3.216(2) no . 2_755
N23 C12 3.148(2) no . 2_755
N23 C13 3.2230(19) no . 2_755
N23 C14 3.4881(19) no . 2_755
N23 C36 3.461(2) no . 2_655
N25 N16 3.569(2) no . 2_755
N25 N25 3.558(2) no . 2_655
N25 C19 3.559(3) no . 2_655
N25 C20 3.358(2) no . 2_655
N25 C21 3.327(2) no . 2_655
N25 C24 3.168(2) no . 2_655
N25 C26 3.227(2) no . 2_655
N25 C32 3.482(2) no . 2_655
N25 C37 3.424(2) no . 2_655
N31 C2 3.421(3) no . 1_455
N31 C3 3.316(3) no . 1_455
N31 C4 3.538(2) no . 2_765
N31 C40 3.525(2) no . 2_665
C2 N31 3.421(3) no . 1_655
C3 N31 3.316(3) no . 1_655
C3 C35 3.590(2) no . 2_765
C4 N31 3.538(2) no . 2_765
C6 N23 3.525(2) no . 2_755
C7 N23 3.216(2) no . 2_755
C12 N23 3.148(2) no . 2_755
C13 N23 3.2230(19) no . 2_755
C14 N23 3.4881(19) no . 2_755
C19 N25 3.559(3) no . 2_655
C20 N25 3.358(2) no . 2_655
C21 N25 3.327(2) no . 2_655
C22 C36 3.577(2) no . 2_655
C24 N25 3.168(2) no . 2_655
C24 C24 3.170(3) no . 2_655
C24 C37 3.509(2) no . 2_655
C26 N25 3.227(2) no . 2_655
C27 N16 3.288(3) no . 1_455
C28 N16 3.403(3) no . 1_455
C30 N16 3.209(2) no . 1_455
C32 N25 3.482(2) no . 2_655
C35 C3 3.590(2) no . 2_765
C36 N23 3.461(2) no . 2_655
C36 C22 3.577(2) no . 2_655
C37 N25 3.424(2) no . 2_655
C37 C24 3.509(2) no . 2_655
C40 N31 3.525(2) no . 2_665
C53 N18 3.370(2) no . 2_755
C55 C56 3.4812(19) no . 2_765
C56 C55 3.4812(19) no . 2_765
C56 C56 3.595(2) no . 2_765
N16 H2 2.6032 no . .
N18 H42 3.3278 no . .
N23 H19A 3.2221 no . .
N23 H52 3.5246 no . .
N25 H33 3.3073 no . .
N29 H19B 3.2684 no . .
N29 H19C 3.2046 no . .
N31 H37 3.1250 no . .
N38 H34 2.6217 no . .
N38 H36 2.6063 no . .
C1 H3 3.2488 no . .
C1 H5 3.2845 no . .
C2 H4 3.2648 no . .
C3 H5 3.2724 no . .
C4 H2 3.2710 no . .
C5 H3 3.2666 no . .
C6 H2 3.2918 no . .
C6 H4 3.2534 no . .
C7 H5 2.8669 no . .
C7 H52 3.3576 no . .
C7 H56 3.4950 no . .
C8 H5 3.1193 no . .
C8 H52 2.6204 no . .
C8 H56 2.7171 no . .
C9 H19A 2.9984 no . .
C9 H19B 2.5710 no . .
C9 H19C 3.2371 no . .
C9 H52 3.2710 no . .
C9 H56 3.5036 no . .
C10 H42 2.9715 no . .
C11 H19A 2.9735 no . .
C11 H19B 3.3067 no . .
C11 H19C 2.6581 no . .
C11 H42 2.6580 no . .
C11 H46 2.6748 no . .
C12 H46 3.0138 no . .
C13 H2 2.8812 no . .
C13 H46 3.1757 no . .
C14 H2 3.0557 no . .
C14 H46 3.3925 no . .
C15 H2 2.4686 no . .
C17 H46 3.5421 no . .
C19 H42 2.8408 no . .
C20 H19A 3.2895 no . .
C20 H19B 2.4802 no . .
C20 H33 2.9121 no . .
C20 H52 3.5201 no . .
C20 H56 3.5796 no . .
C21 H19A 3.3025 no . .
C21 H19B 2.9423 no . .
C21 H33 2.9291 no . .
C21 H52 3.4834 no . .
C22 H19A 3.0048 no . .
C22 H19B 3.3679 no . .
C22 H52 3.2467 no . .
C24 H33 2.8212 no . .
C26 H19B 3.0854 no . .
C26 H33 2.6924 no . .
C26 H37 2.6273 no . .
C26 H56 3.1130 no . .
C27 H19B 3.2684 no . .
C27 H37 2.7578 no . .
C27 H56 2.9894 no . .
C28 H19B 2.9375 no . .
C28 H19C 3.4359 no . .
C28 H56 3.5585 no . .
C30 H37 2.6053 no . .
C30 H56 3.1894 no . .
C32 H34 3.2746 no . .
C32 H36 3.2803 no . .
C33 H37 3.2546 no . .
C33 H60C 3.5163 no . .
C34 H36 3.2755 no . .
C34 H39A 2.9999 no . .
C34 H39B 2.6605 no . .
C34 H60C 3.1295 no . .
C35 H33 3.2849 no . .
C35 H37 3.2724 no . .
C35 H39A 2.8159 no . .
C35 H39B 2.5996 no . .
C35 H39C 3.2252 no . .
C35 H40A 2.7499 no . .
C35 H40B 2.6462 no . .
C35 H40C 3.2415 no . .
C36 H34 3.2735 no . .
C36 H40A 2.8793 no . .
C36 H40B 2.6749 no . .
C37 H33 3.2569 no . .
C39 H34 2.5514 no . .
C39 H40A 3.0049 no . .
C39 H40B 3.1833 no . .
C39 H40C 2.4851 no . .
C40 H36 2.4902 no . .
C40 H39A 3.0351 no . .
C40 H39B 3.1638 no . .
C40 H39C 2.4702 no . .
C41 H19A 3.1917 no . .
C41 H19C 2.5614 no . .
C41 H43 3.2585 no . .
C41 H45 3.2648 no . .
C42 H19A 2.8933 no . .
C42 H19C 2.6933 no . .
C42 H46 3.2443 no . .
C43 H19C 3.5132 no . .
C43 H45 3.2337 no . .
C43 H48A 3.2319 no . .
C43 H48C 2.7213 no . .
C43 H50B 3.3322 no . .
C43 H50C 2.7179 no . .
C44 H42 3.2744 no . .
C44 H46 3.2777 no . .
C44 H48A 2.6678 no . .
C44 H48B 3.3449 no . .
C44 H48C 2.6929 no . .
C44 H49A 2.7292 no . .
C44 H49B 2.7512 no . .
C44 H49C 3.3781 no . .
C44 H50A 3.3347 no . .
C44 H50B 2.6814 no . .
C44 H50C 2.6477 no . .
C45 H43 3.2319 no . .
C45 H48A 3.5579 no . .
C45 H49A 2.8236 no . .
C45 H49B 2.8176 no . .
C45 H50B 3.4711 no . .
C46 H19C 3.3200 no . .
C46 H42 3.2441 no . .
C47 H43 2.6514 no . .
C47 H45 2.7474 no . .
C48 H43 2.8136 no . .
C48 H49A 2.6630 no . .
C48 H49B 3.3203 no . .
C48 H49C 2.6252 no . .
C48 H50A 2.6757 no . .
C48 H50B 3.3484 no . .
C48 H50C 2.6978 no . .
C49 H45 2.5488 no . .
C49 H48A 2.6850 no . .
C49 H48B 2.6102 no . .
C49 H48C 3.3167 no . .
C49 H50A 2.6480 no . .
C49 H50B 2.6619 no . .
C49 H50C 3.3227 no . .
C50 H43 2.8884 no . .
C50 H48A 3.3476 no . .
C50 H48B 2.7087 no . .
C50 H48C 2.6662 no . .
C50 H49A 3.3248 no . .
C50 H49B 2.6433 no . .
C50 H49C 2.6614 no . .
C51 H5 2.6445 no . .
C51 H33 3.1346 no . .
C51 H53 3.2701 no . .
C51 H55 3.2641 no . .
C52 H5 3.1698 no . .
C52 H33 3.1060 no . .
C52 H56 3.2460 no . .
C53 H33 3.0282 no . .
C53 H55 3.2368 no . .
C53 H58A 2.7507 no . .
C53 H58B 3.2906 no . .
C53 H60A 2.6929 no . .
C53 H60C 3.3444 no . .
C54 H33 2.9811 no . .
C54 H52 3.2732 no . .
C54 H56 3.2783 no . .
C54 H58A 2.6814 no . .
C54 H58B 2.6673 no . .
C54 H58C 3.3432 no . .
C54 H59A 2.7184 no . .
C54 H59B 2.7440 no . .
C54 H59C 3.3750 no . .
C54 H60A 2.6504 no . .
C54 H60B 3.3501 no . .
C54 H60C 2.7270 no . .
C55 H5 3.3350 no . .
C55 H33 2.9585 no . .
C55 H53 3.2374 no . .
C55 H58B 3.4844 no . .
C55 H59A 2.7477 no . .
C55 H59B 2.8079 no . .
C55 H60C 3.5650 no . .
C56 H5 2.7486 no . .
C56 H33 3.0396 no . .
C56 H52 3.2439 no . .
C57 H53 2.6717 no . .
C57 H55 2.7241 no . .
C58 H53 2.8953 no . .
C58 H59A 2.6846 no . .
C58 H59B 3.3395 no . .
C58 H59C 2.6541 no . .
C58 H60A 2.7211 no . .
C58 H60B 2.6622 no . .
C58 H60C 3.3543 no . .
C59 H55 2.4913 no . .
C59 H58A 3.3367 no . .
C59 H58B 2.6977 no . .
C59 H58C 2.6472 no . .
C59 H60A 3.3340 no . .
C59 H60B 2.6858 no . .
C59 H60C 2.6484 no . .
C60 H34 3.3127 no . .
C60 H53 2.8550 no . .
C60 H58A 2.6783 no . .
C60 H58B 3.3553 no . .
C60 H58C 2.7039 no . .
C60 H59A 3.3369 no . .
C60 H59B 2.6569 no . .
C60 H59C 2.6708 no . .
H2 H3 2.3401 no . .
H3 H4 2.3171 no . .
H4 H5 2.3507 no . .
H5 H56 3.0078 no . .
H19A H42 2.4326 no . .
H19C H42 2.7835 no . .
H33 H34 2.3071 no . .
H33 H53 3.5542 no . .
H33 H55 3.4545 no . .
H33 H56 3.5697 no . .
H33 H60C 3.1474 no . .
H34 H39A 2.5325 no . .
H34 H39B 2.1931 no . .
H34 H39C 3.5140 no . .
H34 H60A 3.5963 no . .
H34 H60C 2.3629 no . .
H36 H37 2.3037 no . .
H36 H40A 2.4197 no . .
H36 H40B 2.1685 no . .
H36 H40C 3.4573 no . .
H39A H40B 3.5476 no . .
H39A H40C 2.9744 no . .
H39B H40A 3.4849 no . .
H39B H40C 3.2957 no . .
H39B H60C 3.2753 no . .
H39C H40A 2.9333 no . .
H39C H40B 3.2969 no . .
H39C H40C 2.1394 no . .
H42 H43 2.3056 no . .
H43 H48A 3.2097 no . .
H43 H48C 2.2523 no . .
H43 H50B 3.3703 no . .
H43 H50C 2.3201 no . .
H45 H46 2.3184 no . .
H45 H49A 2.3474 no . .
H45 H49B 2.3012 no . .
H45 H49C 3.5174 no . .
H48A H49A 2.5114 no . .
H48A H49B 3.5836 no . .
H48A H49C 2.9537 no . .
H48A H50A 3.5814 no . .
H48A H50C 3.5775 no . .
H48B H49A 2.8987 no . .
H48B H49B 3.5089 no . .
H48B H49C 2.3906 no . .
H48B H50A 2.5150 no . .
H48B H50B 3.5915 no . .
H48B H50C 3.0186 no . .
H48C H49A 3.5721 no . .
H48C H49C 3.5076 no . .
H48C H50A 2.9225 no . .
H48C H50B 3.5703 no . .
H48C H50C 2.4931 no . .
H49A H50A 3.5514 no . .
H49A H50B 3.5532 no . .
H49B H50A 2.9118 no . .
H49B H50B 2.4589 no . .
H49B H50C 3.5450 no . .
H49C H50A 2.4634 no . .
H49C H50B 2.9590 no . .
H49C H50C 3.5520 no . .
H52 H53 2.3154 no . .
H53 H58A 2.3406 no . .
H53 H58B 3.3260 no . .
H53 H60A 2.2604 no . .
H53 H60C 3.3388 no . .
H55 H56 2.3212 no . .
H55 H59A 2.2256 no . .
H55 H59B 2.3034 no . .
H55 H59C 3.4574 no . .
H58A H59A 3.5873 no . .
H58A H59C 3.5401 no . .
H58A H60A 2.5256 no . .
H58A H60B 2.9102 no . .
H58A H60C 3.5884 no . .
H58B H59A 2.5252 no . .
H58B H59B 3.5950 no . .
H58B H59C 2.9675 no . .
H58B H60B 3.5695 no . .
H58C H59A 2.9376 no . .
H58C H59B 3.5425 no . .
H58C H59C 2.4384 no . .
H58C H60A 3.0353 no . .
H58C H60B 2.4900 no . .
H58C H60C 3.5794 no . .
H59A H60B 3.5819 no . .
H59A H60C 3.5470 no . .
H59B H60A 3.5450 no . .
H59B H60B 2.9638 no . .
H59B H60C 2.4467 no . .
H59C H60A 3.5734 no . .
H59C H60B 2.5018 no . .
H59C H60C 2.9289 no . .
N16 H37 2.9178 no . 1_655
N16 H48B 3.3151 no . 2_856
N16 H49C 3.4496 no . 2_856
N16 H50A 2.7540 no . 2_856
N18 H49B 3.1653 no . 2_856
N18 H49C 3.3495 no . 2_856
N18 H50A 3.5153 no . 2_856
N18 H50B 3.4028 no . 2_856
N18 H52 3.3745 no . 2_755
N18 H53 2.8558 no . 2_755
N18 H60A 3.2355 no . 2_755
N23 H36 2.9415 no . 2_655
N23 H40B 3.2418 no . 2_655
N23 H52 3.4984 no . 2_755
N25 H19B 2.6381 no . 2_655
N25 H37 3.1065 no . 2_655
N25 H49C 3.0882 no . 1_454
N29 H48B 3.0427 no . 2_756
N29 H58B 3.4848 no . 2_765
N29 H59A 3.1765 no . 2_765
N31 H2 2.9966 no . 1_455
N31 H3 2.7834 no . 1_455
N31 H4 2.8001 no . 2_765
N31 H5 3.3925 no . 2_765
N31 H40A 2.7345 no . 2_665
N31 H40C 3.5307 no . 2_665
N31 H58B 3.0070 no . 2_765
N38 H3 2.8451 no . 2_765
N38 H19A 3.0526 no . 2_655
C1 H36 3.2501 no . 1_655
C1 H37 3.4743 no . 1_655
C1 H59B 3.3792 no . 2_765
C2 H36 3.3883 no . 1_655
C2 H37 3.1464 no . 1_655
C2 H59B 3.5149 no . 2_765
C3 H4 3.5853 no . 2_865
C3 H36 3.3774 no . 1_655
C3 H39B 3.3771 no . 2_765
C3 H59B 3.4756 no . 2_765
C4 H36 3.2351 no . 1_655
C4 H40A 3.1831 no . 1_655
C4 H55 3.2924 no . 2_765
C4 H59B 3.3446 no . 2_765
C5 H36 3.1145 no . 1_655
C5 H40A 2.9332 no . 1_655
C5 H40B 3.4992 no . 1_655
C5 H55 2.7918 no . 2_765
C5 H59A 3.5721 no . 2_765
C5 H59B 3.2166 no . 2_765
C6 H36 3.1457 no . 1_655
C6 H55 3.4285 no . 2_765
C6 H59A 3.3000 no . 2_765
C6 H59B 3.1945 no . 2_765
C7 H59A 3.3188 no . 2_765
C14 H50A 3.4783 no . 2_856
C15 H37 2.9840 no . 1_655
C15 H50A 2.8383 no . 2_856
C17 H50A 3.2982 no . 2_856
C17 H50B 3.5854 no . 2_856
C19 H48B 3.5515 no . 2_756
C22 H36 3.3470 no . 2_655
C24 H37 3.3311 no . 2_655
C28 H48B 3.5166 no . 2_756
C28 H58B 3.5053 no . 2_765
C28 H59A 3.3256 no . 2_765
C30 H2 3.3888 no . 1_455
C30 H4 3.1623 no . 2_765
C30 H58B 3.2458 no . 2_765
C32 H4 3.3248 no . 2_765
C33 H4 3.4551 no . 2_765
C34 H3 3.5610 no . 2_765
C34 H4 3.4447 no . 2_765
C34 H49A 3.3862 no . 1_454
C35 H3 2.9520 no . 2_765
C35 H4 3.3119 no . 2_765
C35 H19A 3.1286 no . 2_655
C36 H3 3.3877 no . 2_765
C36 H4 3.1649 no . 2_765
C36 H19A 3.4239 no . 2_655
C37 H4 3.1635 no . 2_765
C39 H3 3.2385 no . 2_765
C39 H49A 3.1482 no . 1_454
C40 H3 3.2151 no . 2_765
C40 H5 3.4168 no . 1_455
C40 H19A 3.2887 no . 2_655
C40 H42 3.0185 no . 2_655
C40 H43 3.5196 no . 2_655
C40 H52 3.5130 no . 1_455
C40 H53 3.5782 no . 1_455
C42 H40B 3.4245 no . 2_655
C42 H40C 3.3281 no . 2_655
C42 H52 3.4267 no . 2_755
C42 H53 3.1177 no . 2_755
C43 H40C 3.3128 no . 2_655
C43 H53 3.0569 no . 2_755
C43 H58A 3.5668 no . 2_755
C48 H19C 3.2448 no . 2_756
C49 H34 3.1665 no . 1_656
C49 H39A 3.2353 no . 1_656
C50 H58A 3.5617 no . 2_755
C50 H60A 3.2679 no . 2_755
C52 H40B 3.1362 no . 1_655
C52 H40C 3.4621 no . 1_655
C52 H42 3.3238 no . 2_755
C53 H40B 3.4934 no . 1_655
C53 H40C 3.1533 no . 1_655
C53 H42 3.3762 no . 2_755
C53 H43 3.5523 no . 2_755
C55 H5 3.3815 no . 2_765
C55 H56 2.8713 no . 2_765
C56 H55 2.9953 no . 2_765
C56 H56 3.2179 no . 2_765
C58 H40C 3.5993 no . 1_655
C58 H50C 3.2530 no . 2_755
C60 H49B 3.2943 no . 1_454
C60 H50C 3.1864 no . 2_755
H2 N31 2.9966 no . 1_655
H2 C30 3.3888 no . 1_655
H2 H37 3.1112 no . 1_655
H3 N31 2.7834 no . 1_655
H3 N38 2.8451 no . 2_765
H3 C34 3.5610 no . 2_765
H3 C35 2.9520 no . 2_765
H3 C36 3.3877 no . 2_765
H3 C39 3.2385 no . 2_765
H3 C40 3.2151 no . 2_765
H3 H4 3.2088 no . 2_865
H3 H36 3.5373 no . 2_765
H3 H39B 2.8941 no . 2_765
H3 H39C 3.4128 no . 2_765
H3 H40A 2.6685 no . 2_765
H4 N31 2.8001 no . 2_765
H4 C3 3.5853 no . 2_865
H4 C30 3.1623 no . 2_765
H4 C32 3.3248 no . 2_765
H4 C33 3.4551 no . 2_765
H4 C34 3.4447 no . 2_765
H4 C35 3.3119 no . 2_765
H4 C36 3.1649 no . 2_765
H4 C37 3.1635 no . 2_765
H4 H3 3.2088 no . 2_865
H4 H36 3.5990 no . 2_765
H4 H37 3.5915 no . 2_765
H4 H40A 3.1471 no . 1_655
H4 H55 3.4098 no . 2_765
H5 N31 3.3925 no . 2_765
H5 C40 3.4168 no . 1_655
H5 C55 3.3815 no . 2_765
H5 H36 3.5431 no . 1_655
H5 H40A 2.7043 no . 1_655
H5 H40B 3.3348 no . 1_655
H5 H55 2.5689 no . 2_765
H5 H56 3.2737 no . 2_765
H19A N38 3.0526 no . 2_655
H19A C35 3.1286 no . 2_655
H19A C36 3.4239 no . 2_655
H19A C40 3.2887 no . 2_655
H19A H36 3.4974 no . 2_655
H19A H39A 3.4421 no . 2_655
H19A H40B 2.7356 no . 2_655
H19B N25 2.6381 no . 2_655
H19B H48B 3.3536 no . 2_756
H19B H49C 3.1896 no . 2_756
H19C C48 3.2448 no . 2_756
H19C H39A 3.5318 no . 2_655
H19C H48A 2.7476 no . 2_756
H19C H48B 2.8698 no . 2_756
H19C H49A 3.2125 no . 2_756
H19C H49C 3.3641 no . 2_756
H34 C49 3.1665 no . 1_454
H34 H49A 2.7260 no . 1_454
H34 H49B 2.9934 no . 1_454
H34 H49C 3.2701 no . 1_454
H36 N23 2.9415 no . 2_655
H36 C1 3.2501 no . 1_455
H36 C2 3.3883 no . 1_455
H36 C3 3.3774 no . 1_455
H36 C4 3.2351 no . 1_455
H36 C5 3.1145 no . 1_455
H36 C6 3.1457 no . 1_455
H36 C22 3.3470 no . 2_655
H36 H3 3.5373 no . 2_765
H36 H4 3.5990 no . 2_765
H36 H5 3.5431 no . 1_455
H36 H19A 3.4974 no . 2_655
H37 N16 2.9178 no . 1_455
H37 N25 3.1065 no . 2_655
H37 C1 3.4743 no . 1_455
H37 C2 3.1464 no . 1_455
H37 C15 2.9840 no . 1_455
H37 C24 3.3311 no . 2_655
H37 H2 3.1112 no . 1_455
H37 H4 3.5915 no . 2_765
H39A C49 3.2353 no . 1_454
H39A H19A 3.4421 no . 2_655
H39A H19C 3.5318 no . 2_655
H39A H43 3.5555 no . 2_655
H39A H45 3.1759 no . 1_454
H39A H49A 2.2728 no . 1_454
H39A H49B 3.5603 no . 1_454
H39B C3 3.3771 no . 2_765
H39B H3 2.8941 no . 2_765
H39B H45 3.5865 no . 1_454
H39B H49A 3.3185 no . 1_454
H39C H3 3.4128 no . 2_765
H39C H43 3.2022 no . 2_655
H39C H48C 3.2101 no . 2_655
H40A N31 2.7345 no . 2_665
H40A C4 3.1831 no . 1_455
H40A C5 2.9332 no . 1_455
H40A H3 2.6685 no . 2_765
H40A H4 3.1471 no . 1_455
H40A H5 2.7043 no . 1_455
H40B N23 3.2418 no . 2_655
H40B C5 3.4992 no . 1_455
H40B C42 3.4245 no . 2_655
H40B C52 3.1362 no . 1_455
H40B C53 3.4934 no . 1_455
H40B H5 3.3348 no . 1_455
H40B H19A 2.7356 no . 2_655
H40B H42 2.5448 no . 2_655
H40B H52 2.8253 no . 1_455
H40B H53 3.4569 no . 1_455
H40C N31 3.5307 no . 2_665
H40C C42 3.3281 no . 2_655
H40C C43 3.3128 no . 2_655
H40C C52 3.4621 no . 1_455
H40C C53 3.1533 no . 1_455
H40C C58 3.5993 no . 1_455
H40C H42 2.7196 no . 2_655
H40C H43 2.6776 no . 2_655
H40C H52 3.4365 no . 1_455
H40C H53 2.8979 no . 1_455
H40C H58A 2.9286 no . 1_455
H40C H58B 3.4037 no . 1_455
H42 C40 3.0185 no . 2_655
H42 C52 3.3238 no . 2_755
H42 C53 3.3762 no . 2_755
H42 H40B 2.5448 no . 2_655
H42 H40C 2.7196 no . 2_655
H42 H52 2.6922 no . 2_755
H42 H53 2.7977 no . 2_755
H43 C40 3.5196 no . 2_655
H43 C53 3.5523 no . 2_755
H43 H39A 3.5555 no . 2_655
H43 H39C 3.2022 no . 2_655
H43 H40C 2.6776 no . 2_655
H43 H53 2.6743 no . 2_755
H43 H58A 2.7086 no . 2_755
H43 H60A 3.5582 no . 2_755
H45 H39A 3.1759 no . 1_656
H45 H39B 3.5865 no . 1_656
H45 H60B 3.3023 no . 1_656
H45 H60C 3.3016 no . 1_656
H48A H19C 2.7476 no . 2_756
H48A H48A 3.5646 no . 2_756
H48B N16 3.3151 no . 2_856
H48B N29 3.0427 no . 2_756
H48B C19 3.5515 no . 2_756
H48B C28 3.5166 no . 2_756
H48B H19B 3.3536 no . 2_756
H48B H19C 2.8698 no . 2_756
H48C H39C 3.2101 no . 2_655
H48C H58A 3.4887 no . 2_755
H49A C34 3.3862 no . 1_656
H49A C39 3.1482 no . 1_656
H49A H19C 3.2125 no . 2_756
H49A H34 2.7260 no . 1_656
H49A H39A 2.2728 no . 1_656
H49A H39B 3.3185 no . 1_656
H49B N18 3.1653 no . 2_856
H49B C60 3.2943 no . 1_656
H49B H34 2.9934 no . 1_656
H49B H39A 3.5603 no . 1_656
H49B H60A 2.9214 no . 1_656
H49B H60B 3.5585 no . 1_656
H49B H60C 2.9138 no . 1_656
H49C N16 3.4496 no . 2_856
H49C N18 3.3495 no . 2_856
H49C N25 3.0882 no . 1_656
H49C H19B 3.1896 no . 2_756
H49C H19C 3.3641 no . 2_756
H49C H34 3.2701 no . 1_656
H50A N16 2.7540 no . 2_856
H50A N18 3.5153 no . 2_856
H50A C14 3.4783 no . 2_856
H50A C15 2.8383 no . 2_856
H50A C17 3.2982 no . 2_856
H50B N18 3.4028 no . 2_856
H50B C17 3.5854 no . 2_856
H50B H50B 2.9387 no . 2_856
H50B H60A 3.1036 no . 2_755
H50B H60B 3.5460 no . 2_755
H50C C58 3.2530 no . 2_755
H50C C60 3.1864 no . 2_755
H50C H53 3.4007 no . 2_755
H50C H58A 2.5884 no . 2_755
H50C H58C 3.1778 no . 2_755
H50C H60A 2.5808 no . 2_755
H50C H60B 3.0191 no . 2_755
H52 N18 3.3745 no . 2_755
H52 N23 3.4984 no . 2_755
H52 C40 3.5130 no . 1_655
H52 C42 3.4267 no . 2_755
H52 H40B 2.8253 no . 1_655
H52 H40C 3.4365 no . 1_655
H52 H42 2.6922 no . 2_755
H53 N18 2.8558 no . 2_755
H53 C40 3.5782 no . 1_655
H53 C42 3.1177 no . 2_755
H53 C43 3.0569 no . 2_755
H53 H40B 3.4569 no . 1_655
H53 H40C 2.8979 no . 1_655
H53 H42 2.7977 no . 2_755
H53 H43 2.6743 no . 2_755
H53 H50C 3.4007 no . 2_755
H55 C4 3.2924 no . 2_765
H55 C5 2.7918 no . 2_765
H55 C6 3.4285 no . 2_765
H55 C56 2.9953 no . 2_765
H55 H4 3.4098 no . 2_765
H55 H5 2.5689 no . 2_765
H55 H56 2.4565 no . 2_765
H56 C55 2.8713 no . 2_765
H56 C56 3.2179 no . 2_765
H56 H5 3.2737 no . 2_765
H56 H55 2.4565 no . 2_765
H56 H56 3.0968 no . 2_765
H56 H59A 3.0838 no . 2_765
H58A C43 3.5668 no . 2_755
H58A C50 3.5617 no . 2_755
H58A H40C 2.9286 no . 1_655
H58A H43 2.7086 no . 2_755
H58A H48C 3.4887 no . 2_755
H58A H50C 2.5884 no . 2_755
H58B N29 3.4848 no . 2_765
H58B N31 3.0070 no . 2_765
H58B C28 3.5053 no . 2_765
H58B C30 3.2458 no . 2_765
H58B H40C 3.4037 no . 1_655
H58C H50C 3.1778 no . 2_755
H59A N29 3.1765 no . 2_765
H59A C5 3.5721 no . 2_765
H59A C6 3.3000 no . 2_765
H59A C7 3.3188 no . 2_765
H59A C28 3.3256 no . 2_765
H59A H56 3.0838 no . 2_765
H59B C1 3.3792 no . 2_765
H59B C2 3.5149 no . 2_765
H59B C3 3.4756 no . 2_765
H59B C4 3.3446 no . 2_765
H59B C5 3.2166 no . 2_765
H59B C6 3.1945 no . 2_765
H60A N18 3.2355 no . 2_755
H60A C50 3.2679 no . 2_755
H60A H43 3.5582 no . 2_755
H60A H49B 2.9214 no . 1_454
H60A H50B 3.1036 no . 2_755
H60A H50C 2.5808 no . 2_755
H60B H45 3.3023 no . 1_454
H60B H49B 3.5585 no . 1_454
H60B H50B 3.5460 no . 2_755
H60B H50C 3.0191 no . 2_755
H60C H45 3.3016 no . 1_454
H60C H49B 2.9138 no . 1_454

loop_
_geom_torsion_atom_site_label_1
_geom_torsion_atom_site_label_2
_geom_torsion_atom_site_label_3
_geom_torsion_atom_site_label_4
_geom_torsion
_geom_torsion_publ_flag
_geom_torsion_site_symmetry_1
_geom_torsion_site_symmetry_2
_geom_torsion_site_symmetry_3
_geom_torsion_site_symmetry_4
C39 N38 C35 C34 -8.20(19) no . . . .
C39 N38 C35 C36 172.34(13) no . . . .
C40 N38 C35 C34 179.26(10) no . . . .
C40 N38 C35 C36 -0.20(16) no . . . .
C2 C1 C6 C5 3.5(2) no . . . .
C2 C1 C6 C7 -174.09(13) no . . . .
C6 C1 C2 C3 -1.3(2) no . . . .
C2 C1 C13 C12 169.61(16) no . . . .
C2 C1 C13 C14 -24.1(2) no . . . .
C13 C1 C2 C3 174.68(14) no . . . .
C6 C1 C13 C12 -14.02(15) no . . . .
C6 C1 C13 C14 152.23(12) no . . . .
C13 C1 C6 C5 -173.37(12) no . . . .
C13 C1 C6 C7 9.06(16) no . . . .
C1 C2 C3 C4 -1.1(2) no . . . .
C2 C3 C4 C5 1.3(3) no . . . .
C3 C4 C5 C6 0.8(2) no . . . .
C4 C5 C6 C1 -3.2(2) no . . . .
C4 C5 C6 C7 173.71(14) no . . . .
C1 C6 C7 C8 178.91(13) no . . . .
C1 C6 C7 C12 -0.38(16) no . . . .
C5 C6 C7 C8 1.7(3) no . . . .
C5 C6 C7 C12 -177.58(15) no . . . .
C6 C7 C8 C9 -173.73(13) no . . . .
C6 C7 C8 C51 11.8(2) no . . . .
C6 C7 C12 C11 172.80(11) no . . . .
C6 C7 C12 C13 -8.38(15) no . . . .
C8 C7 C12 C11 -6.6(2) no . . . .
C8 C7 C12 C13 172.26(12) no . . . .
C12 C7 C8 C9 5.5(2) no . . . .
C12 C7 C8 C51 -169.00(12) no . . . .
C7 C8 C9 C10 -1.3(2) no . . . .
C7 C8 C9 C20 176.47(11) no . . . .
C7 C8 C51 C52 89.80(14) no . . . .
C7 C8 C51 C56 -91.68(19) no . . . .
C9 C8 C51 C52 -84.57(18) no . . . .
C9 C8 C51 C56 93.95(14) no . . . .
C51 C8 C9 C10 173.38(12) no . . . .
C51 C8 C9 C20 -8.80(19) no . . . .
C8 C9 C10 C11 -1.9(2) no . . . .
C8 C9 C10 C19 173.31(12) no . . . .
C8 C9 C20 C21 105.06(14) no . . . .
C8 C9 C20 C26 -72.58(16) no . . . .
C10 C9 C20 C21 -77.09(17) no . . . .
C10 C9 C20 C26 105.27(14) no . . . .
C20 C9 C10 C11 -179.58(11) no . . . .
C20 C9 C10 C19 -4.39(19) no . . . .
C9 C10 C11 C12 1.0(2) no . . . .
C9 C10 C11 C41 175.70(11) no . . . .
C19 C10 C11 C12 -174.12(12) no . . . .
C19 C10 C11 C41 0.6(2) no . . . .
C10 C11 C12 C7 3.1(2) no . . . .
C10 C11 C12 C13 -175.35(12) no . . . .
C10 C11 C41 C42 57.9(2) no . . . .
C10 C11 C41 C46 -118.78(14) no . . . .
C12 C11 C41 C42 -127.67(14) no . . . .
C12 C11 C41 C46 55.7(2) no . . . .
C41 C11 C12 C7 -171.34(12) no . . . .
C41 C11 C12 C13 10.2(2) no . . . .
C7 C12 C13 C1 13.64(14) no . . . .
C7 C12 C13 C14 -151.50(12) no . . . .
C11 C12 C13 C1 -167.72(14) no . . . .
C11 C12 C13 C14 27.1(2) no . . . .
C1 C13 C14 C15 9.8(2) no . . . .
C1 C13 C14 C17 -159.06(12) no . . . .
C12 C13 C14 C15 172.68(12) no . . . .
C12 C13 C14 C17 3.8(2) no . . . .
C9 C20 C21 C22 2.00(19) no . . . .
C9 C20 C21 C24 -179.44(12) no . . . .
C9 C20 C26 C27 -23.80(19) no . . . .
C9 C20 C26 C32 154.93(11) no . . . .
C21 C20 C26 C27 158.74(13) no . . . .
C21 C20 C26 C32 -22.5(2) no . . . .
C26 C20 C21 C22 179.50(12) no . . . .
C26 C20 C21 C24 -1.9(2) no . . . .
C20 C26 C27 C28 -11.4(2) no . . . .
C20 C26 C27 C30 164.95(12) no . . . .
C20 C26 C32 C33 -44.88(17) no . . . .
C20 C26 C32 C37 136.58(13) no . . . .
C27 C26 C32 C33 133.86(13) no . . . .
C27 C26 C32 C37 -44.67(17) no . . . .
C32 C26 C27 C28 169.84(12) no . . . .
C32 C26 C27 C30 -13.8(2) no . . . .
C26 C32 C33 C34 -177.66(10) no . . . .
C26 C32 C37 C36 178.12(9) no . . . .
C33 C32 C37 C36 -0.50(16) no . . . .
C37 C32 C33 C34 0.92(16) no . . . .
C32 C33 C34 C35 -0.42(18) no . . . .
C33 C34 C35 N38 -179.99(10) no . . . .
C33 C34 C35 C36 -0.51(17) no . . . .
N38 C35 C36 C37 -179.60(9) no . . . .
C34 C35 C36 C37 0.91(16) no . . . .
C35 C36 C37 C32 -0.42(17) no . . . .
C11 C41 C42 C43 -176.55(14) no . . . .
C11 C41 C46 C45 176.80(14) no . . . .
C42 C41 C46 C45 0.1(3) no . . . .
C46 C41 C42 C43 0.2(2) no . . . .
C41 C42 C43 C44 0.1(3) no . . . .
C42 C43 C44 C45 -0.6(3) no . . . .
C42 C43 C44 C47 -179.51(15) no . . . .
C43 C44 C45 C46 0.9(3) no . . . .
C43 C44 C47 C48 -57.1(2) no . . . .
C43 C44 C47 C49 -177.25(16) no . . . .
C43 C44 C47 C50 62.5(2) no . . . .
C45 C44 C47 C48 124.10(18) no . . . .
C45 C44 C47 C49 4.0(3) no . . . .
C45 C44 C47 C50 -116.35(19) no . . . .
C47 C44 C45 C46 179.75(17) no . . . .
C44 C45 C46 C41 -0.7(3) no . . . .
C8 C51 C52 C53 179.31(11) no . . . .
C8 C51 C56 C55 -179.35(11) no . . . .
C52 C51 C56 C55 -0.83(19) no . . . .
C56 C51 C52 C53 0.7(2) no . . . .
C51 C52 C53 C54 0.2(2) no . . . .
C52 C53 C54 C55 -0.9(2) no . . . .
C52 C53 C54 C57 179.19(12) no . . . .
C53 C54 C55 C56 0.8(2) no . . . .
C53 C54 C57 C58 -61.03(15) no . . . .
C53 C54 C57 C59 178.63(12) no . . . .
C53 C54 C57 C60 58.2(2) no . . . .
C55 C54 C57 C58 119.08(15) no . . . .
C55 C54 C57 C59 -1.3(2) no . . . .
C55 C54 C57 C60 -121.65(14) no . . . .
C57 C54 C55 C56 -179.31(12) no . . . .
C54 C55 C56 C51 0.1(2) no . . . .

loop_
_platon_squeeze_void_nr
_platon_squeeze_void_average_x
_platon_squeeze_void_average_y
_platon_squeeze_void_average_z
_platon_squeeze_void_volume
_platon_squeeze_void_count_electrons
_platon_squeeze_void_content
1 0.033 0.500 0.500 396 63 ' '
